data_4072373
loop_
_publ_author_name
'Kaufmann, Linda'
'Vitze, Hannes'
'Bolte, Michael'
'Lerner, Hans-Wolfram'
'Wagner, Matthias'

_publ_section_title
;
 9-Ferrocenyl-9-borafluorene&#xE5F8;A Redox-Switchable Main Group Lewis
 Acid
;
_journal_issue 23
_journal_name_full Organometallics
_journal_page_first 6215
_journal_paper_doi 10.1021/om800803f
_journal_volume 27
_journal_year 2008
_chemical_formula_sum 'C18 H13 B'
_chemical_formula_weight 240.09
_chemical_name_systematic ?
_space_group_IT_number 14
_symmetry_cell_setting monoclinic
_symmetry_space_group_name_Hall '-P 2ybc'
_symmetry_space_group_name_H-M 'P 1 21/c 1'
_atom_sites_solution_hydrogens geom
_atom_sites_solution_primary direct
_atom_sites_solution_secondary difmap
_audit_creation_method SHELXL-97
_cell_angle_alpha 90.00
_cell_angle_beta 95.576(13)
_cell_angle_gamma 90.00
_cell_formula_units_Z 8
_cell_length_a 20.523(3)
_cell_length_b 17.4242(18)
_cell_length_c 7.4180(13)
_cell_measurement_reflns_used 6964
_cell_measurement_temperature 173(2)
_cell_measurement_theta_max 25.3
_cell_measurement_theta_min 3.5
_cell_volume 2640.1(7)
_computing_cell_refinement 'X-Area (Stoe & Cie, 2001)'
_computing_data_collection 'X-Area (Stoe & Cie, 2001)'
_computing_data_reduction 'X-Area (Stoe & Cie, 2001)'
_computing_molecular_graphics 'XP in SHELXTL-Plus (Sheldrick, 1991)'
_computing_publication_material SHELXL97
_computing_structure_refinement 'SHELXL97 (Sheldrick, 1997) '
_computing_structure_solution 'SHELXS97 (Sheldrick, 1990) '
_diffrn_ambient_temperature 173(2)
_diffrn_measured_fraction_theta_full 0.997
_diffrn_measured_fraction_theta_max 0.987
_diffrn_measurement_device_type 'STOE IPDS II two-circle-diffractometer'
_diffrn_measurement_method \w
_diffrn_radiation_monochromator graphite
_diffrn_radiation_source 'fine-focus sealed tube'
_diffrn_radiation_type MoK\a
_diffrn_radiation_wavelength 0.71073
_diffrn_reflns_av_R_equivalents 0.0982
_diffrn_reflns_av_sigmaI/netI 0.0883
_diffrn_reflns_limit_h_max 24
_diffrn_reflns_limit_h_min -25
_diffrn_reflns_limit_k_max 21
_diffrn_reflns_limit_k_min 0
_diffrn_reflns_limit_l_max 9
_diffrn_reflns_limit_l_min 0
_diffrn_reflns_number 22865
_diffrn_reflns_theta_full 25.00
_diffrn_reflns_theta_max 25.74
_diffrn_reflns_theta_min 3.45
_diffrn_standards_number 0
_exptl_absorpt_coefficient_mu 0.067
_exptl_absorpt_correction_T_max 0.9920
_exptl_absorpt_correction_T_min 0.9827
_exptl_absorpt_correction_type none
_exptl_crystal_colour 'brown yellow'
_exptl_crystal_density_diffrn 1.208
_exptl_crystal_density_method 'not measured'
_exptl_crystal_description block
_exptl_crystal_F_000 1008
_exptl_crystal_size_max 0.26
_exptl_crystal_size_mid 0.13
_exptl_crystal_size_min 0.12
_refine_diff_density_max 0.311
_refine_diff_density_min -0.322
_refine_diff_density_rms 0.075
_refine_ls_extinction_method none
_refine_ls_goodness_of_fit_ref 1.127
_refine_ls_hydrogen_treatment mixed
_refine_ls_matrix_type full
_refine_ls_number_parameters 343
_refine_ls_number_reflns 4972
_refine_ls_number_restraints 0
_refine_ls_restrained_S_all 1.127
_refine_ls_R_factor_all 0.1949
_refine_ls_R_factor_gt 0.1406
_refine_ls_shift/su_max 0.010
_refine_ls_shift/su_mean 0.001
_refine_ls_structure_factor_coef Fsqd
_refine_ls_weighting_details 'calc w=1/[\s^2^(Fo^2^)+(0.0399P)^2^+15.1516P] where P=(Fo^2^+2Fc^2^)/3'
_refine_ls_weighting_scheme calc
_refine_ls_wR_factor_gt 0.3044
_refine_ls_wR_factor_ref 0.3277
_reflns_number_gt 3024
_reflns_number_total 4972
_reflns_threshold_expression I>2\s(I)
_cod_data_source_file om800803f_si_001.cif
_cod_data_source_block wa618_/_Compound_PhBC12H8
_cod_depositor_comments
;
The following automatic conversions were performed:

'_symmetry_cell_setting' value 'Monoclinic' changed to 'monoclinic'
according to /home/saulius/struct/CIF-dictionaries/cif_core.dic
dictionary named 'cif_core.dic' version 2.4.1 from 2010-06-29.

Automatic conversion script
Id: cif_fix_values 1715 2011-07-08 13:25:40Z adriana 
;
_cod_original_sg_symbol_H-M 'P 21/c'
_cod_database_code 4072373

loop_
_symmetry_equiv_pos_as_xyz
'x, y, z'
'-x, y+1/2, -z+1/2'
'-x, -y, -z'
'x, -y-1/2, z-1/2'

loop_
_atom_site_label
_atom_site_type_symbol
_atom_site_fract_x
_atom_site_fract_y
_atom_site_fract_z
_atom_site_U_iso_or_equiv
_atom_site_adp_type
_atom_site_occupancy
_atom_site_symmetry_multiplicity
_atom_site_calc_flag
_atom_site_refinement_flags
B1 B 0.5160(4) 0.8372(6) 0.3016(10) 0.048(2) Uani 1 1 d .
C1 C 0.4420(3) 0.8425(4) 0.2228(9) 0.0399(16) Uani 1 1 d .
C2 C 0.4182(3) 0.8990(5) 0.0983(9) 0.0451(18) Uani 1 1 d .
H2 H 0.4475 0.9360 0.0576 0.054 Uiso 1 1 calc R
C3 C 0.3524(4) 0.9012(4) 0.0338(9) 0.0435(17) Uani 1 1 d .
H3 H 0.3374 0.9384 -0.0542 0.052 Uiso 1 1 calc R
C4 C 0.3079(4) 0.8492(5) 0.0969(10) 0.0491(18) Uani 1 1 d .
H4 H 0.2630 0.8506 0.0513 0.059 Uiso 1 1 calc R
C5 C 0.3302(3) 0.7955(4) 0.2272(9) 0.0408(16) Uani 1 1 d .
H5 H 0.3002 0.7616 0.2760 0.049 Uiso 1 1 calc R
C6 C 0.3964(3) 0.7916(4) 0.2855(9) 0.0384(16) Uani 1 1 d .
H6 H 0.4113 0.7533 0.3707 0.046 Uiso 1 1 calc R
C11 C 0.5578(3) 0.7638(5) 0.3575(9) 0.050(2) Uani 1 1 d .
C12 C 0.6207(4) 0.7881(6) 0.4394(10) 0.056(2) Uani 1 1 d .
C13 C 0.6665(4) 0.7351(7) 0.5058(10) 0.067(3) Uani 1 1 d .
H13 H 0.7072 0.7516 0.5648 0.081 Uiso 1 1 calc R
C14 C 0.6531(4) 0.6594(8) 0.4868(12) 0.075(3) Uani 1 1 d .
H14 H 0.6859 0.6236 0.5305 0.090 Uiso 1 1 calc R
C15 C 0.5937(4) 0.6313(5) 0.4062(11) 0.055(2) Uani 1 1 d .
H15 H 0.5856 0.5777 0.3949 0.066 Uiso 1 1 calc R
C16 C 0.5457(4) 0.6865(5) 0.3415(10) 0.053(2) Uani 1 1 d .
H16 H 0.5045 0.6694 0.2862 0.063 Uiso 1 1 calc R
C21 C 0.5649(4) 0.9072(5) 0.3563(10) 0.053(2) Uani 1 1 d .
C22 C 0.6236(4) 0.8731(6) 0.4367(9) 0.061(3) Uani 1 1 d .
C23 C 0.6759(5) 0.9196(8) 0.5042(12) 0.081(3) Uani 1 1 d .
H23 H 0.7155 0.8973 0.5567 0.098 Uiso 1 1 calc R
C24 C 0.6689(6) 0.9998(9) 0.4932(13) 0.091(4) Uani 1 1 d .
H24 H 0.7042 1.0318 0.5391 0.110 Uiso 1 1 calc R
C25 C 0.6124(6) 1.0324(7) 0.4179(13) 0.088(4) Uani 1 1 d .
H25 H 0.6087 1.0867 0.4115 0.105 Uiso 1 1 calc R
C26 C 0.5586(4) 0.9854(6) 0.3481(11) 0.063(2) Uani 1 1 d .
H26 H 0.5190 1.0081 0.2967 0.075 Uiso 1 1 calc R
B1A B 0.9856(3) 0.6565(5) 0.2015(9) 0.0343(16) Uani 1 1 d .
C1A C 1.0600(3) 0.6568(4) 0.1668(8) 0.0297(13) Uani 1 1 d .
C2A C 1.0864(3) 0.7154(4) 0.0618(9) 0.0388(16) Uani 1 1 d .
H2A H 1.0588 0.7558 0.0140 0.047 Uiso 1 1 calc R
C3A C 1.1527(3) 0.7148(4) 0.0274(10) 0.0448(18) Uani 1 1 d .
H3A H 1.1696 0.7539 -0.0439 0.054 Uiso 1 1 calc R
C4A C 1.1938(3) 0.6545(5) 0.1014(11) 0.0492(19) Uani 1 1 d .
H4A H 1.2386 0.6528 0.0794 0.059 Uiso 1 1 calc R
C5A C 1.1678(3) 0.5979(4) 0.2062(10) 0.0445(18) Uani 1 1 d .
H5A H 1.1961 0.5589 0.2581 0.053 Uiso 1 1 calc R
C6A C 1.1022(3) 0.5961(4) 0.2380(10) 0.0440(17) Uani 1 1 d .
H6A H 1.0856 0.5554 0.3056 0.053 Uiso 1 1 calc R
C11A C 0.9407(3) 0.5853(4) 0.2348(9) 0.0414(17) Uani 1 1 d .
C12A C 0.8788(3) 0.6135(5) 0.2796(9) 0.0454(19) Uani 1 1 d .
C13A C 0.8291(4) 0.5661(7) 0.3186(11) 0.067(3) Uani 1 1 d .
H13A H 0.7893 0.5863 0.3542 0.080 Uiso 1 1 calc R
C14A C 0.8387(5) 0.4848(8) 0.3044(12) 0.087(4) Uani 1 1 d .
H14A H 0.8043 0.4508 0.3277 0.104 Uiso 1 1 calc R
C15A C 0.8971(5) 0.4554(6) 0.2574(12) 0.069(3) Uani 1 1 d .
H15A H 0.9026 0.4015 0.2470 0.083 Uiso 1 1 calc R
C16A C 0.9486(4) 0.5059(5) 0.2248(10) 0.052(2) Uani 1 1 d .
H16A H 0.9892 0.4855 0.1957 0.062 Uiso 1 1 calc R
C21A C 0.9401(3) 0.7289(4) 0.2272(8) 0.0362(15) Uani 1 1 d .
C22A C 0.8792(3) 0.7003(5) 0.2776(8) 0.0405(18) Uani 1 1 d .
C23A C 0.8292(4) 0.7475(6) 0.3144(10) 0.055(2) Uani 1 1 d .
H23A H 0.7890 0.7270 0.3462 0.066 Uiso 1 1 calc R
C24A C 0.8388(4) 0.8282(7) 0.3040(11) 0.076(3) Uani 1 1 d .
H24A H 0.8049 0.8627 0.3285 0.091 Uiso 1 1 calc R
C25A C 0.8976(4) 0.8552(6) 0.2583(11) 0.062(2) Uani 1 1 d .
H25A H 0.9038 0.9092 0.2526 0.075 Uiso 1 1 calc R
C26A C 0.9485(4) 0.8077(5) 0.2199(10) 0.051(2) Uani 1 1 d .
H26A H 0.9887 0.8288 0.1889 0.061 Uiso 1 1 calc R

loop_
_atom_site_aniso_label
_atom_site_aniso_U_11
_atom_site_aniso_U_22
_atom_site_aniso_U_33
_atom_site_aniso_U_23
_atom_site_aniso_U_13
_atom_site_aniso_U_12
B1 0.041(4) 0.074(6) 0.030(4) -0.017(4) 0.010(3) -0.005(4)
C1 0.037(3) 0.046(4) 0.038(3) -0.013(3) 0.010(3) -0.008(3)
C2 0.044(4) 0.051(5) 0.042(4) 0.012(3) 0.013(3) 0.000(3)
C3 0.062(5) 0.032(4) 0.036(4) -0.010(3) 0.005(3) -0.003(3)
C4 0.043(4) 0.053(5) 0.051(4) -0.003(4) 0.003(3) 0.008(4)
C5 0.035(3) 0.042(4) 0.047(4) -0.002(3) 0.009(3) -0.007(3)
C6 0.035(3) 0.036(4) 0.044(4) -0.001(3) 0.002(3) -0.008(3)
C11 0.028(3) 0.090(7) 0.034(4) 0.007(4) 0.007(3) -0.016(4)
C12 0.040(4) 0.092(7) 0.036(4) -0.003(4) 0.010(3) -0.013(4)
C13 0.025(4) 0.137(10) 0.038(4) 0.012(5) -0.004(3) 0.004(5)
C14 0.052(5) 0.122(10) 0.054(5) 0.023(6) 0.019(4) 0.024(6)
C15 0.057(5) 0.059(5) 0.052(5) 0.013(4) 0.019(4) 0.013(4)
C16 0.036(4) 0.079(6) 0.044(4) 0.011(4) 0.006(3) 0.006(4)
C21 0.052(4) 0.072(6) 0.036(4) -0.009(4) 0.010(3) -0.012(4)
C22 0.037(4) 0.117(8) 0.028(4) -0.008(4) 0.005(3) -0.021(5)
C23 0.059(6) 0.139(11) 0.047(5) -0.017(6) 0.012(4) -0.036(7)
C24 0.082(8) 0.147(12) 0.048(5) -0.027(7) 0.018(5) -0.058(8)
C25 0.113(9) 0.093(8) 0.064(6) -0.026(6) 0.045(6) -0.063(7)
C26 0.066(5) 0.076(7) 0.050(5) -0.021(4) 0.019(4) -0.022(5)
B1A 0.035(4) 0.040(4) 0.027(3) -0.008(3) 0.000(3) -0.008(3)
C1A 0.031(3) 0.028(3) 0.029(3) 0.005(3) -0.003(2) -0.004(3)
C2A 0.026(3) 0.046(4) 0.043(4) -0.002(3) -0.004(3) 0.004(3)
C3A 0.033(3) 0.041(4) 0.059(5) 0.004(3) 0.000(3) -0.012(3)
C4A 0.029(3) 0.054(5) 0.065(5) -0.018(4) 0.007(3) -0.002(3)
C5A 0.039(4) 0.028(4) 0.064(5) 0.002(3) -0.006(3) 0.002(3)
C6A 0.038(4) 0.043(4) 0.050(4) 0.006(3) -0.004(3) -0.003(3)
C11A 0.041(4) 0.038(4) 0.043(4) 0.001(3) -0.004(3) -0.022(3)
C12A 0.036(4) 0.069(6) 0.032(3) -0.011(3) 0.004(3) -0.013(3)
C13A 0.036(4) 0.118(9) 0.045(5) 0.002(5) 0.001(3) -0.039(5)
C14A 0.081(7) 0.129(11) 0.049(5) -0.004(6) 0.007(5) -0.065(7)
C15A 0.072(6) 0.079(7) 0.056(5) 0.011(5) 0.001(4) -0.045(5)
C16A 0.060(5) 0.052(5) 0.044(4) -0.001(4) 0.005(3) -0.027(4)
C21A 0.027(3) 0.050(4) 0.030(3) -0.003(3) -0.002(2) 0.000(3)
C22A 0.016(3) 0.074(5) 0.030(3) -0.002(3) -0.005(2) 0.001(3)
C23A 0.035(4) 0.087(7) 0.042(4) -0.009(4) -0.002(3) 0.002(4)
C24A 0.050(5) 0.129(10) 0.047(5) -0.019(5) -0.009(4) 0.047(6)
C25A 0.057(5) 0.080(7) 0.049(5) 0.007(4) -0.003(4) 0.029(5)
C26A 0.043(4) 0.066(6) 0.042(4) 0.001(4) -0.005(3) 0.007(4)

loop_
_atom_type_symbol
_atom_type_description
_atom_type_scat_dispersion_real
_atom_type_scat_dispersion_imag
_atom_type_scat_source
C C 0.0033 0.0016 'International Tables Vol C Tables 4.2.6.8 and 6.1.1.4'
H H 0.0000 0.0000 'International Tables Vol C Tables 4.2.6.8 and 6.1.1.4'
B B 0.0013 0.0007 'International Tables Vol C Tables 4.2.6.8 and 6.1.1.4'

loop_
_geom_angle_atom_site_label_1
_geom_angle_atom_site_label_2
_geom_angle_atom_site_label_3
_geom_angle
C11 B1 C1 128.8(7)
C11 B1 C21 103.8(6)
C1 B1 C21 127.2(8)
C6 C1 C2 117.5(6)
C6 C1 B1 119.4(7)
C2 C1 B1 123.1(7)
C3 C2 C1 120.6(7)
C3 C2 H2 119.7
C1 C2 H2 119.7
C2 C3 C4 120.8(7)
C2 C3 H3 119.6
C4 C3 H3 119.6
C5 C4 C3 119.2(7)
C5 C4 H4 120.4
C3 C4 H4 120.4
C6 C5 C4 119.7(7)
C6 C5 H5 120.2
C4 C5 H5 120.2
C5 C6 C1 122.1(7)
C5 C6 H6 119.0
C1 C6 H6 119.0
C16 C11 C12 118.3(8)
C16 C11 B1 133.2(6)
C12 C11 B1 108.5(8)
C13 C12 C11 120.6(9)
C13 C12 C22 130.5(8)
C11 C12 C22 108.9(8)
C14 C13 C12 119.6(8)
C14 C13 H13 120.2
C12 C13 H13 120.2
C13 C14 C15 123.2(9)
C13 C14 H14 118.4
C15 C14 H14 118.4
C14 C15 C16 117.0(9)
C14 C15 H15 121.5
C16 C15 H15 121.5
C11 C16 C15 121.2(8)
C11 C16 H16 119.4
C15 C16 H16 119.4
C26 C21 C22 120.4(8)
C26 C21 B1 133.7(8)
C22 C21 B1 105.8(8)
C23 C22 C21 119.9(10)
C23 C22 C12 127.1(9)
C21 C22 C12 112.9(7)
C22 C23 C24 119.0(11)
C22 C23 H23 120.5
C24 C23 H23 120.5
C25 C24 C23 121.0(10)
C25 C24 H24 119.5
C23 C24 H24 119.5
C24 C25 C26 120.5(11)
C24 C25 H25 119.8
C26 C25 H25 119.8
C21 C26 C25 119.2(10)
C21 C26 H26 120.4
C25 C26 H26 120.4
C1A B1A C11A 128.3(7)
C1A B1A C21A 127.4(6)
C11A B1A C21A 104.2(6)
C2A C1A C6A 118.9(6)
C2A C1A B1A 121.3(6)
C6A C1A B1A 119.8(6)
C3A C2A C1A 121.3(6)
C3A C2A H2A 119.3
C1A C2A H2A 119.3
C2A C3A C4A 118.8(7)
C2A C3A H3A 120.6
C4A C3A H3A 120.6
C5A C4A C3A 119.5(6)
C5A C4A H4A 120.2
C3A C4A H4A 120.2
C6A C5A C4A 122.7(7)
C6A C5A H5A 118.7
C4A C5A H5A 118.7
C5A C6A C1A 118.7(7)
C5A C6A H6A 120.6
C1A C6A H6A 120.6
C16A C11A C12A 117.7(6)
C16A C11A B1A 134.2(7)
C12A C11A B1A 108.1(6)
C13A C12A C11A 122.6(8)
C13A C12A C22A 127.6(8)
C11A C12A C22A 109.7(6)
C12A C13A C14A 118.0(9)
C12A C13A H13A 121.0
C14A C13A H13A 121.0
C15A C14A C13A 121.0(9)
C15A C14A H14A 119.5
C13A C14A H14A 119.5
C14A C15A C16A 119.7(10)
C14A C15A H15A 120.2
C16A C15A H15A 120.2
C11A C16A C15A 120.9(9)
C11A C16A H16A 119.5
C15A C16A H16A 119.5
C26A C21A C22A 118.0(7)
C26A C21A B1A 134.7(6)
C22A C21A B1A 107.1(6)
C23A C22A C21A 122.5(8)
C23A C22A C12A 126.7(7)
C21A C22A C12A 110.8(6)
C22A C23A C24A 118.4(8)
C22A C23A H23A 120.8
C24A C23A H23A 120.8
C25A C24A C23A 118.9(8)
C25A C24A H24A 120.6
C23A C24A H24A 120.6
C24A C25A C26A 123.1(10)
C24A C25A H25A 118.4
C26A C25A H25A 118.4
C25A C26A C21A 119.1(8)
C25A C26A H26A 120.5
C21A C26A H26A 120.5

loop_
_geom_bond_atom_site_label_1
_geom_bond_atom_site_label_2
_geom_bond_distance
B1 C11 1.573(13)
B1 C1 1.577(10)
B1 C21 1.606(12)
C1 C6 1.400(9)
C1 C2 1.404(10)
C2 C3 1.389(10)
C2 H2 0.9500
C3 C4 1.399(10)
C3 H3 0.9500
C4 C5 1.390(10)
C4 H4 0.9500
C5 C6 1.388(9)
C5 H5 0.9500
C6 H6 0.9500
C11 C16 1.373(12)
C11 C12 1.435(10)
C12 C13 1.373(12)
C12 C22 1.484(13)
C13 C14 1.352(14)
C13 H13 0.9500
C14 C15 1.394(13)
C14 H14 0.9500
C15 C16 1.427(11)
C15 H15 0.9500
C16 H16 0.9500
C21 C26 1.369(12)
C21 C22 1.421(12)
C22 C23 1.397(12)
C23 C24 1.408(17)
C23 H23 0.9500
C24 C25 1.362(16)
C24 H24 0.9500
C25 C26 1.431(12)
C25 H25 0.9500
C26 H26 0.9500
B1A C1A 1.572(9)
B1A C11A 1.580(10)
B1A C21A 1.592(10)
C1A C2A 1.423(9)
C1A C6A 1.435(9)
C2A C3A 1.408(9)
C2A H2A 0.9500
C3A C4A 1.425(10)
C3A H3A 0.9500
C4A C5A 1.393(11)
C4A H4A 0.9500
C5A C6A 1.391(10)
C5A H5A 0.9500
C6A H6A 0.9500
C11A C16A 1.395(11)
C11A C12A 1.430(10)
C12A C13A 1.367(10)
C12A C22A 1.512(11)
C13A C14A 1.435(15)
C13A H13A 0.9500
C14A C15A 1.378(15)
C14A H14A 0.9500
C15A C16A 1.415(10)
C15A H15A 0.9500
C16A H16A 0.9500
C21A C26A 1.386(11)
C21A C22A 1.430(9)
C22A C23A 1.362(10)
C23A C24A 1.423(14)
C23A H23A 0.9500
C24A C25A 1.370(13)
C24A H24A 0.9500
C25A C26A 1.385(11)
C25A H25A 0.9500
C26A H26A 0.9500

loop_
_geom_torsion_atom_site_label_1
_geom_torsion_atom_site_label_2
_geom_torsion_atom_site_label_3
_geom_torsion_atom_site_label_4
_geom_torsion
C11 B1 C1 C6 36.7(10)
C21 B1 C1 C6 -138.7(8)
C11 B1 C1 C2 -146.8(8)
C21 B1 C1 C2 37.8(10)
C6 C1 C2 C3 -3.2(10)
B1 C1 C2 C3 -179.7(7)
C1 C2 C3 C4 2.6(11)
C2 C3 C4 C5 0.7(11)
C3 C4 C5 C6 -3.3(11)
C4 C5 C6 C1 2.7(11)
C2 C1 C6 C5 0.5(10)
B1 C1 C6 C5 177.2(7)
C1 B1 C11 C16 6.5(13)
C21 B1 C11 C16 -177.3(8)
C1 B1 C11 C12 -174.1(7)
C21 B1 C11 C12 2.1(7)
C16 C11 C12 C13 -2.4(11)
B1 C11 C12 C13 178.1(7)
C16 C11 C12 C22 178.1(7)
B1 C11 C12 C22 -1.4(8)
C11 C12 C13 C14 2.9(12)
C22 C12 C13 C14 -177.7(8)
C12 C13 C14 C15 -1.8(13)
C13 C14 C15 C16 0.2(12)
C12 C11 C16 C15 0.8(11)
B1 C11 C16 C15 -179.8(7)
C14 C15 C16 C11 0.3(11)
C11 B1 C21 C26 -178.1(8)
C1 B1 C21 C26 -1.8(13)
C11 B1 C21 C22 -2.0(7)
C1 B1 C21 C22 174.3(7)
C26 C21 C22 C23 -1.5(12)
B1 C21 C22 C23 -178.2(7)
C26 C21 C22 C12 178.0(7)
B1 C21 C22 C12 1.2(8)
C13 C12 C22 C23 0.1(14)
C11 C12 C22 C23 179.5(7)
C13 C12 C22 C21 -179.3(8)
C11 C12 C22 C21 0.1(9)
C21 C22 C23 C24 0.9(12)
C12 C22 C23 C24 -178.5(8)
C22 C23 C24 C25 -0.2(14)
C23 C24 C25 C26 0.1(15)
C22 C21 C26 C25 1.4(12)
B1 C21 C26 C25 177.0(8)
C24 C25 C26 C21 -0.7(13)
C11A B1A C1A C2A 151.0(6)
C21A B1A C1A C2A -34.6(9)
C11A B1A C1A C6A -27.5(9)
C21A B1A C1A C6A 147.0(7)
C6A C1A C2A C3A -0.1(10)
B1A C1A C2A C3A -178.6(6)
C1A C2A C3A C4A -0.7(10)
C2A C3A C4A C5A -0.3(11)
C3A C4A C5A C6A 2.1(11)
C4A C5A C6A C1A -2.8(11)
C2A C1A C6A C5A 1.8(10)
B1A C1A C6A C5A -179.7(6)
C1A B1A C11A C16A -8.3(12)
C21A B1A C11A C16A 176.3(8)
C1A B1A C11A C12A 173.7(6)
C21A B1A C11A C12A -1.7(7)
C16A C11A C12A C13A 2.5(11)
B1A C11A C12A C13A -179.2(6)
C16A C11A C12A C22A -178.1(6)
B1A C11A C12A C22A 0.3(7)
C11A C12A C13A C14A -3.4(11)
C22A C12A C13A C14A 177.3(7)
C12A C13A C14A C15A 1.7(13)
C13A C14A C15A C16A 0.8(13)
C12A C11A C16A C15A 0.2(11)
B1A C11A C16A C15A -177.7(7)
C14A C15A C16A C11A -1.7(12)
C1A B1A C21A C26A 3.5(12)
C11A B1A C21A C26A 179.0(7)
C1A B1A C21A C22A -172.9(6)
C11A B1A C21A C22A 2.6(6)
C26A C21A C22A C23A 1.4(10)
B1A C21A C22A C23A 178.5(6)
C26A C21A C22A C12A -179.7(6)
B1A C21A C22A C12A -2.6(7)
C13A C12A C22A C23A -0.2(12)
C11A C12A C22A C23A -179.6(6)
C13A C12A C22A C21A -179.1(7)
C11A C12A C22A C21A 1.5(8)
C21A C22A C23A C24A -0.7(11)
C12A C22A C23A C24A -179.5(7)
C22A C23A C24A C25A -0.2(11)
C23A C24A C25A C26A 0.5(12)
C24A C25A C26A C21A 0.1(12)
C22A C21A C26A C25A -1.0(10)
B1A C21A C26A C25A -177.1(7)
